data_1554441
loop_
_publ_author_name
'Liu, Xiangyu'
'Wu, Chengjuan'
'Zhang, Jing'
'Shi, Yihan'
'Zhang, Shengnan'
'Geng, Yan'
'Tung, Chen-Ho'
'Wang, Wenguang'

_publ_section_title
;
 Cobalt-catalyzed radical cyclization of isocyanides forming
 phenanthridine derivatives
;
_journal_issue 20
_journal_name_full 'Organic Chemistry Frontiers'
_journal_page_first 2997
_journal_paper_doi 10.1039/C8QO00887F
_journal_volume 5
_journal_year 2018
_chemical_formula_moiety 'C28 H29 Co P S'
_chemical_formula_sum 'C28 H29 Co P S'
_chemical_formula_weight 487.47
_space_group_crystal_system monoclinic
_space_group_IT_number 14
_space_group_name_Hall '-P 2yn'
_space_group_name_H-M_alt 'P 1 21/n 1'
_atom_sites_solution_hydrogens geom
_atom_sites_solution_primary iterative
_audit_creation_date 2016-07-09
_audit_creation_method
;
Olex2 1.2-beta
(compiled 2016.02.19 svn.r3266 for OlexSys, GUI svn.r5155)
;
_audit_update_record
;
2018-07-10 deposited with the CCDC.
2018-09-17 downloaded from the CCDC.
;
_cell_angle_alpha 90
_cell_angle_beta 96.640(2)
_cell_angle_gamma 90
_cell_formula_units_Z 4
_cell_length_a 9.0319(4)
_cell_length_b 18.9034(9)
_cell_length_c 14.4632(7)
_cell_measurement_reflns_used 9766
_cell_measurement_temperature 293(2)
_cell_measurement_theta_max 27.439
_cell_measurement_theta_min 2.534
_cell_volume 2452.8(2)
_computing_molecular_graphics 'Olex2 (Dolomanov et al., 2009)'
_computing_publication_material 'Olex2 (Dolomanov et al., 2009)'
_computing_structure_refinement 'ShelXL (Sheldrick, 2015)'
_computing_structure_solution
;
Superflip (Palatinus & Chapuis, 2007;Palatinus & van der Lee, 2008;
Palatinus et al., 2012)
;
_diffrn_ambient_temperature 293(2)
_diffrn_measured_fraction_theta_full 0.975
_diffrn_measured_fraction_theta_max 0.999
_diffrn_measurement_device_type 'Bruker Smart APEX II'
_diffrn_radiation_type MoK\a
_diffrn_radiation_wavelength 0.710
_diffrn_reflns_av_R_equivalents 0.0218
_diffrn_reflns_av_unetI/netI 0.0237
_diffrn_reflns_Laue_measured_fraction_full 0.975
_diffrn_reflns_Laue_measured_fraction_max 0.999
_diffrn_reflns_limit_h_max 10
_diffrn_reflns_limit_h_min -10
_diffrn_reflns_limit_k_max 19
_diffrn_reflns_limit_k_min -22
_diffrn_reflns_limit_l_max 17
_diffrn_reflns_limit_l_min -10
_diffrn_reflns_number 16180
_diffrn_reflns_point_group_measured_fraction_full 0.975
_diffrn_reflns_point_group_measured_fraction_max 0.999
_diffrn_reflns_theta_full 25.214
_diffrn_reflns_theta_max 24.997
_diffrn_reflns_theta_min 1.779
_exptl_absorpt_coefficient_mu 0.863
_exptl_absorpt_correction_T_max 0.7456
_exptl_absorpt_correction_T_min 0.6398
_exptl_absorpt_correction_type multi-scan
_exptl_absorpt_process_details
;
SADABS-2012/1 (Bruker,2012) was used for absorption correction.
wR2(int) was 0.0622 before and 0.0329 after correction.
The Ratio of minimum to maximum transmission is 0.8581.
The \l/2 correction factor is 0.0015.
;
_exptl_crystal_density_diffrn 1.320
_exptl_crystal_description block
_exptl_crystal_F_000 1020
_refine_diff_density_max 0.639
_refine_diff_density_min -0.299
_refine_diff_density_rms 0.051
_refine_ls_extinction_method none
_refine_ls_goodness_of_fit_ref 1.042
_refine_ls_hydrogen_treatment constr
_refine_ls_matrix_type full
_refine_ls_number_parameters 285
_refine_ls_number_reflns 4327
_refine_ls_number_restraints 0
_refine_ls_restrained_S_all 1.042
_refine_ls_R_factor_all 0.0352
_refine_ls_R_factor_gt 0.0285
_refine_ls_shift/su_max 0.000
_refine_ls_shift/su_mean 0.000
_refine_ls_structure_factor_coef Fsqd
_refine_ls_weighting_details 'w=1/[\s^2^(Fo^2^)+(0.0356P)^2^+1.4594P] where P=(Fo^2^+2Fc^2^)/3'
_refine_ls_weighting_scheme calc
_refine_ls_wR_factor_gt 0.0704
_refine_ls_wR_factor_ref 0.0740
_reflns_Friedel_coverage 0.000
_reflns_number_gt 3782
_reflns_number_total 4327
_reflns_threshold_expression 'I > 2\s(I)'
_cod_data_source_file c8qo00887f2.cif
_cod_data_source_block p
_cod_database_code 1554441
_shelxl_version_number 2013-4
_shelx_space_group_comment
;
The symmetry employed for this shelxl refinement is uniquely defined
by the following loop, which should always be used as a source of
symmetry information in preference to the above space-group names.
They are only intended as comments.
;
_olex2_refinement_description
;
1. Fixed Uiso
 At 1.2 times of:
  All C(H) groups
 At 1.5 times of:
  All C(H,H,H) groups
2.a Aromatic/amide H refined with riding coordinates:
 C21(H21), C24(H24), C25(H25), C31(H31), C34(H34), C40(H40), C51(H51),
 C63(H63), C72(H72), C78(H78), C91(H91), C97(H97), C103(H103), C0AA(H0AA)
2.b Idealised Me refined as rotating group:
 C56(H56A,H56B,H56C), C82(H82A,H82B,H82C), C84(H84A,H84B,H84C), C85(H85A,H85B,
 H85C), C5(H5A,H5B,H5C)
;
_olex2_submission_special_instructions 'No special instructions were received'

loop_
_space_group_symop_operation_xyz
'x, y, z'
'-x+1/2, y+1/2, -z+1/2'
'-x, -y, -z'
'x-1/2, -y-1/2, z-1/2'

loop_
_atom_site_label
_atom_site_type_symbol
_atom_site_fract_x
_atom_site_fract_y
_atom_site_fract_z
_atom_site_U_iso_or_equiv
_atom_site_adp_type
_atom_site_occupancy
_atom_site_site_symmetry_order
_atom_site_calc_flag
_atom_site_refinement_flags_posn
Co1 Co 0.28556(3) 0.49735(2) 0.29737(2) 0.01894(9) Uani 1 1 d .
P5 P 0.33316(5) 0.38912(2) 0.26620(3) 0.01584(12) Uani 1 1 d .
S11 S 0.21529(6) 0.46599(3) 0.42867(3) 0.02830(14) Uani 1 1 d .
C1 C 0.2544(2) 0.35239(10) 0.15455(12) 0.0178(4) Uani 1 1 d .
C4 C 0.2091(2) 0.37267(10) 0.42687(12) 0.0196(4) Uani 1 1 d .
C9 C 0.5297(2) 0.36310(10) 0.28048(12) 0.0196(4) Uani 1 1 d .
C16 C 0.2602(2) 0.60477(10) 0.31371(14) 0.0264(5) Uani 1 1 d .
C17 C 0.25469(19) 0.33456(10) 0.35231(12) 0.0169(4) Uani 1 1 d .
C21 C 0.1546(2) 0.33541(11) 0.49931(13) 0.0255(5) Uani 1 1 d .
H21 H 0.1265 0.3598 0.5504 0.031 Uiso 1 1 calc R
C24 C 0.2426(2) 0.26120(10) 0.34962(13) 0.0217(4) Uani 1 1 d .
H24 H 0.2735 0.2362 0.2999 0.026 Uiso 1 1 calc R
C25 C 0.1424(2) 0.26280(11) 0.49543(14) 0.0274(5) Uani 1 1 d .
H25 H 0.1051 0.2386 0.5437 0.033 Uiso 1 1 calc R
C31 C 0.1046(2) 0.33386(11) 0.14334(14) 0.0263(5) Uani 1 1 d .
H31 H 0.0492 0.3377 0.1935 0.032 Uiso 1 1 calc R
C34 C 0.3340(2) 0.34756(10) 0.07790(12) 0.0211(4) Uani 1 1 d .
H34 H 0.4338 0.3608 0.0836 0.025 Uiso 1 1 calc R
C40 C 0.1848(2) 0.22535(11) 0.42069(14) 0.0260(5) Uani 1 1 d .
H40 H 0.1745 0.1764 0.4182 0.031 Uiso 1 1 calc R
C47 C 0.1505(2) 0.58054(10) 0.24044(15) 0.0287(5) Uani 1 1 d .
C51 C 0.5788(2) 0.29858(11) 0.24924(13) 0.0244(4) Uani 1 1 d .
H51 H 0.5118 0.2681 0.2157 0.029 Uiso 1 1 calc R
C53 C 0.3851(2) 0.55657(10) 0.19956(14) 0.0279(5) Uani 1 1 d .
C56 C 0.2279(3) 0.64171(12) 0.40069(16) 0.0419(6) Uani 1 1 d .
H56A H 0.1399 0.6219 0.4218 0.063 Uiso 1 1 calc GR
H56B H 0.2124 0.6912 0.3881 0.063 Uiso 1 1 calc GR
H56C H 0.3107 0.6358 0.4480 0.063 Uiso 1 1 calc GR
C63 C 0.7276(2) 0.27958(13) 0.26806(14) 0.0335(5) Uani 1 1 d .
H63 H 0.7604 0.2366 0.2465 0.040 Uiso 1 1 calc R
C68 C 0.2271(2) 0.55038(10) 0.17059(14) 0.0287(5) Uani 1 1 d .
C72 C 0.8271(2) 0.32438(13) 0.31877(15) 0.0354(6) Uani 1 1 d .
H72 H 0.9265 0.3112 0.3320 0.043 Uiso 1 1 calc R
C78 C 0.6313(2) 0.40782(12) 0.33051(14) 0.0281(5) Uani 1 1 d .
H78 H 0.5997 0.4512 0.3514 0.034 Uiso 1 1 calc R
C82 C 0.5491(3) 0.61316(13) 0.34105(18) 0.0444(6) Uani 1 1 d .
H82A H 0.5474 0.6004 0.4052 0.067 Uiso 1 1 calc GR
H82B H 0.5625 0.6634 0.3363 0.067 Uiso 1 1 calc GR
H82C H 0.6298 0.5892 0.3167 0.067 Uiso 1 1 calc GR
C84 C 0.5059(3) 0.53528(14) 0.14217(17) 0.0460(6) Uani 1 1 d .
H84A H 0.5947 0.5240 0.1825 0.069 Uiso 1 1 calc GR
H84B H 0.5260 0.5736 0.1019 0.069 Uiso 1 1 calc GR
H84C H 0.4743 0.4946 0.1053 0.069 Uiso 1 1 calc GR
C85 C -0.0148(3) 0.58446(13) 0.24184(19) 0.0466(6) Uani 1 1 d .
H85A H -0.0633 0.5549 0.1935 0.070 Uiso 1 1 calc GR
H85B H -0.0474 0.6325 0.2318 0.070 Uiso 1 1 calc GR
H85C H -0.0397 0.5685 0.3011 0.070 Uiso 1 1 calc GR
C91 C 0.0367(2) 0.30967(12) 0.05845(14) 0.0329(5) Uani 1 1 d .
H91 H -0.0637 0.2973 0.0520 0.039 Uiso 1 1 calc R
C97 C 0.1171(3) 0.30385(11) -0.01634(14) 0.0328(5) Uani 1 1 d .
H97 H 0.0717 0.2870 -0.0730 0.039 Uiso 1 1 calc R
C99 C 0.4045(2) 0.59216(10) 0.28632(14) 0.0272(5) Uani 1 1 d .
C103 C 0.2653(2) 0.32318(11) -0.00696(14) 0.0292(5) Uani 1 1 d .
H103 H 0.3195 0.3199 -0.0577 0.035 Uiso 1 1 calc R
C0AA C 0.7798(2) 0.38825(13) 0.34963(15) 0.0362(5) Uani 1 1 d .
H0AA H 0.8473 0.4184 0.3833 0.043 Uiso 1 1 calc R
C5 C 0.1567(3) 0.52189(13) 0.07912(16) 0.0463(7) Uani 1 1 d .
H5A H 0.2245 0.4898 0.0543 0.069 Uiso 1 1 calc GR
H5B H 0.1342 0.5603 0.0364 0.069 Uiso 1 1 calc GR
H5C H 0.0665 0.4973 0.0882 0.069 Uiso 1 1 calc GR

loop_
_atom_site_aniso_label
_atom_site_aniso_U_11
_atom_site_aniso_U_22
_atom_site_aniso_U_33
_atom_site_aniso_U_23
_atom_site_aniso_U_13
_atom_site_aniso_U_12
Co1 0.02139(15) 0.01541(15) 0.01967(15) -0.00027(10) 0.00091(11) -0.00004(10)
P5 0.0148(2) 0.0172(3) 0.0156(2) -0.00018(19) 0.00182(18) 0.00006(19)
S11 0.0396(3) 0.0221(3) 0.0251(3) -0.0052(2) 0.0119(2) -0.0013(2)
C1 0.0199(10) 0.0152(9) 0.0178(9) 0.0008(8) 0.0000(7) 0.0025(8)
C4 0.0143(9) 0.0236(10) 0.0201(10) -0.0006(8) -0.0011(7) -0.0029(8)
C9 0.0158(9) 0.0263(11) 0.0170(9) 0.0055(8) 0.0026(7) 0.0005(8)
C16 0.0354(12) 0.0130(10) 0.0299(11) 0.0003(8) 0.0003(9) 0.0007(9)
C17 0.0119(9) 0.0212(10) 0.0170(9) 0.0017(8) -0.0014(7) 0.0001(7)
C21 0.0224(10) 0.0343(12) 0.0202(10) -0.0015(9) 0.0042(8) -0.0045(9)
C24 0.0186(10) 0.0219(11) 0.0242(10) 0.0005(8) 0.0011(8) 0.0023(8)
C25 0.0217(10) 0.0361(13) 0.0240(11) 0.0113(9) 0.0006(8) -0.0083(9)
C31 0.0212(10) 0.0353(12) 0.0221(10) 0.0026(9) 0.0010(8) 0.0001(9)
C34 0.0233(10) 0.0184(10) 0.0214(10) 0.0001(8) 0.0023(8) 0.0000(8)
C40 0.0229(11) 0.0212(11) 0.0325(12) 0.0061(9) -0.0022(9) -0.0030(8)
C47 0.0317(12) 0.0162(10) 0.0362(12) 0.0050(9) -0.0037(9) 0.0037(9)
C51 0.0212(10) 0.0303(12) 0.0219(10) 0.0019(9) 0.0034(8) 0.0038(9)
C53 0.0386(12) 0.0176(10) 0.0284(11) 0.0070(9) 0.0077(9) -0.0007(9)
C56 0.0581(16) 0.0246(12) 0.0435(14) -0.0084(11) 0.0074(12) 0.0036(11)
C63 0.0291(12) 0.0436(14) 0.0293(12) 0.0055(10) 0.0099(9) 0.0145(10)
C68 0.0431(13) 0.0167(10) 0.0238(10) 0.0048(8) -0.0063(9) 0.0010(9)
C72 0.0164(10) 0.0613(17) 0.0290(12) 0.0139(11) 0.0042(9) 0.0077(10)
C78 0.0223(11) 0.0331(12) 0.0280(11) -0.0004(9) -0.0005(9) -0.0009(9)
C82 0.0376(14) 0.0360(14) 0.0572(16) 0.0012(12) -0.0045(12) -0.0159(11)
C84 0.0586(17) 0.0390(14) 0.0448(14) 0.0098(12) 0.0245(13) -0.0005(12)
C85 0.0333(13) 0.0365(14) 0.0675(17) 0.0025(13) -0.0054(12) 0.0095(11)
C91 0.0252(11) 0.0389(13) 0.0318(12) 0.0039(10) -0.0084(9) -0.0064(10)
C97 0.0449(14) 0.0305(12) 0.0198(10) -0.0011(9) -0.0098(10) -0.0040(10)
C99 0.0312(11) 0.0174(10) 0.0322(11) 0.0058(9) 0.0010(9) -0.0069(9)
C103 0.0422(13) 0.0258(11) 0.0200(10) 0.0003(9) 0.0049(9) 0.0016(10)
C0AA 0.0214(11) 0.0524(15) 0.0330(12) 0.0057(11) -0.0046(9) -0.0079(10)
C5 0.0727(18) 0.0304(13) 0.0305(13) 0.0027(10) -0.0170(12) 0.0042(12)

loop_
_atom_type_symbol
_atom_type_description
_atom_type_scat_dispersion_real
_atom_type_scat_dispersion_imag
_atom_type_scat_source
C C 0.0033 0.0016 'International Tables Vol C Tables 4.2.6.8 and 6.1.1.4'
H H 0.0000 0.0000 'International Tables Vol C Tables 4.2.6.8 and 6.1.1.4'
Co Co 0.3494 0.9721 'International Tables Vol C Tables 4.2.6.8 and 6.1.1.4'
P P 0.1023 0.0942 'International Tables Vol C Tables 4.2.6.8 and 6.1.1.4'
S S 0.1246 0.1234 'International Tables Vol C Tables 4.2.6.8 and 6.1.1.4'

loop_
_geom_angle_atom_site_label_1
_geom_angle_atom_site_label_2
_geom_angle_atom_site_label_3
_geom_angle
P5 Co1 S11 90.54(2)
C16 Co1 P5 171.89(6)
C16 Co1 S11 97.02(6)
C16 Co1 C47 40.49(8)
C16 Co1 C53 67.13(8)
C16 Co1 C68 67.05(8)
C16 Co1 C99 39.99(8)
C47 Co1 P5 138.77(6)
C47 Co1 S11 109.56(6)
C47 Co1 C68 39.19(8)
C47 Co1 C99 67.11(8)
C53 Co1 P5 104.85(6)
C53 Co1 S11 159.90(6)
C53 Co1 C47 66.96(8)
C53 Co1 C68 40.32(8)
C53 Co1 C99 39.50(8)
C68 Co1 P5 107.88(6)
C68 Co1 S11 146.12(6)
C68 Co1 C99 66.84(8)
C99 Co1 P5 132.72(6)
C99 Co1 S11 120.41(6)
C1 P5 Co1 118.74(6)
C1 P5 C9 105.73(8)
C9 P5 Co1 116.55(7)
C17 P5 Co1 107.00(6)
C17 P5 C1 104.30(8)
C17 P5 C9 102.68(8)
C4 S11 Co1 105.91(6)
C31 C1 P5 118.29(14)
C31 C1 C34 118.43(17)
C34 C1 P5 123.07(14)
C17 C4 S11 120.98(14)
C17 C4 C21 118.62(17)
C21 C4 S11 120.38(15)
C51 C9 P5 122.70(15)
C78 C9 P5 117.99(15)
C78 C9 C51 119.15(17)
C47 C16 Co1 71.22(11)
C47 C16 C56 125.6(2)
C56 C16 Co1 126.25(15)
C99 C16 Co1 71.70(11)
C99 C16 C47 108.42(18)
C99 C16 C56 125.80(19)
C4 C17 P5 114.08(14)
C24 C17 P5 125.49(14)
C24 C17 C4 120.40(17)
C25 C21 C4 120.31(18)
C40 C24 C17 120.19(18)
C21 C25 C40 120.92(18)
C91 C31 C1 120.83(19)
C103 C34 C1 120.46(18)
C24 C40 C25 119.51(19)
C16 C47 Co1 68.29(11)
C16 C47 C85 125.2(2)
C68 C47 Co1 70.54(11)
C68 C47 C16 107.62(18)
C68 C47 C85 127.1(2)
C85 C47 Co1 124.54(16)
C63 C51 C9 120.09(19)
C68 C53 Co1 70.42(11)
C68 C53 C84 125.1(2)
C84 C53 Co1 128.96(15)
C99 C53 Co1 70.93(11)
C99 C53 C68 108.20(18)
C99 C53 C84 126.4(2)
C72 C63 C51 120.1(2)
C47 C68 Co1 70.27(12)
C47 C68 C53 108.05(18)
C47 C68 C5 125.7(2)
C53 C68 Co1 69.25(11)
C53 C68 C5 126.1(2)
C5 C68 Co1 129.49(15)
C0AA C72 C63 120.26(19)
C0AA C78 C9 120.5(2)
C97 C91 C31 120.2(2)
C91 C97 C103 119.76(19)
C16 C99 Co1 68.31(11)
C16 C99 C82 125.3(2)
C53 C99 Co1 69.57(11)
C53 C99 C16 107.59(18)
C53 C99 C82 127.2(2)
C82 C99 Co1 127.29(15)
C97 C103 C34 120.28(19)
C72 C0AA C78 120.0(2)

loop_
_geom_bond_atom_site_label_1
_geom_bond_atom_site_label_2
_geom_bond_distance
Co1 P5 2.1492(5)
Co1 S11 2.1539(6)
Co1 C16 2.0601(19)
Co1 C47 2.099(2)
Co1 C53 2.0872(19)
Co1 C68 2.103(2)
Co1 C99 2.1049(19)
P5 C1 1.8247(18)
P5 C9 1.8306(18)
P5 C17 1.8223(18)
S11 C4 1.765(2)
C1 C31 1.389(3)
C1 C34 1.392(3)
C4 C17 1.398(3)
C4 C21 1.398(3)
C9 C51 1.391(3)
C9 C78 1.388(3)
C16 C47 1.440(3)
C16 C56 1.497(3)
C16 C99 1.425(3)
C17 C24 1.391(3)
C21 C25 1.378(3)
C24 C40 1.383(3)
C25 C40 1.383(3)
C31 C91 1.385(3)
C34 C103 1.388(3)
C47 C68 1.409(3)
C47 C85 1.497(3)
C51 C63 1.387(3)
C53 C68 1.444(3)
C53 C84 1.501(3)
C53 C99 1.417(3)
C63 C72 1.382(3)
C68 C5 1.500(3)
C72 C0AA 1.372(3)
C78 C0AA 1.388(3)
C82 C99 1.500(3)
C91 C97 1.375(3)
C97 C103 1.380(3)
